data_2227144
loop_
_publ_author_name
'Harrison, Jerry Joe Ebow Kingsley'
'Kingsford-Adaboh, Robert'
'Gotoh, Kazuma'
'Ishida, Hiroyuki'

_publ_section_title
;
 Bis[(3-chlorobenzyl)ammonium] 2-phenylpropanedioate dihydrate
;
_journal_coeditor_code ZL2291
_journal_issue 8
_journal_name_full 'Acta Crystallographica Section E'
_journal_page_first o2168
_journal_paper_doi 10.1107/S1600536810029764
_journal_volume 66
_journal_year 2010
_chemical_formula_iupac '2C7 H9 Cl N +, C9 H6 O4 2-, 2H2 O'
_chemical_formula_moiety '2(C7 H9 Cl N +), C9 H6 O4 2-, 2(H2 O)'
_chemical_formula_sum 'C23 H28 Cl2 N2 O6'
_chemical_formula_weight 499.39
_chemical_name_systematic
;
Bis[(3-chlorobenzyl)ammonium] 2-phenylpropanedioate dihydrate
;
_space_group_IT_number 14
_symmetry_cell_setting monoclinic
_symmetry_space_group_name_Hall '-P 2ybc'
_symmetry_space_group_name_H-M 'P 1 21/c 1'
_cell_angle_alpha 90.0000
_cell_angle_beta 103.3832(12)
_cell_angle_gamma 90.0000
_cell_formula_units_Z 4
_cell_length_a 17.3487(7)
_cell_length_b 9.7903(5)
_cell_length_c 14.3496(6)
_cell_measurement_reflns_used 19587
_cell_measurement_temperature 93(2)
_cell_measurement_theta_max 27.5
_cell_measurement_theta_min 3.2
_cell_volume 2371.08(18)
_computing_cell_refinement 'PROCESS-AUTO (Rigaku/MSC, 2004)'
_computing_data_collection 'PROCESS-AUTO (Rigaku/MSC, 2004)'
_computing_data_reduction 'CrystalStructure (Rigaku/MSC, 2004)'
_computing_molecular_graphics 'ORTEP-3 (Farrugia, 1997)'
_computing_publication_material 'CrystalStructure (Rigaku/MSC, 2004)'
_computing_structure_refinement 'SHELXL97 (Sheldrick, 2008)'
_computing_structure_solution 'SIR92 (Altomare <i>et al.</i>, 1994)'
_diffrn_ambient_temperature 93(2)
_diffrn_detector_area_resol_mean 10.00
_diffrn_measured_fraction_theta_full 0.993
_diffrn_measured_fraction_theta_max 0.993
_diffrn_measurement_device_type 'Rigaku R-AXIS RAPID-II'
_diffrn_measurement_method \w
_diffrn_radiation_type 'Mo K\a'
_diffrn_radiation_wavelength 0.71075
_diffrn_reflns_av_R_equivalents 0.0256
_diffrn_reflns_av_sigmaI/netI 0.0197
_diffrn_reflns_limit_h_max 22
_diffrn_reflns_limit_h_min -22
_diffrn_reflns_limit_k_max 12
_diffrn_reflns_limit_k_min -12
_diffrn_reflns_limit_l_max 18
_diffrn_reflns_limit_l_min -17
_diffrn_reflns_number 22684
_diffrn_reflns_theta_full 27.48
_diffrn_reflns_theta_max 27.48
_diffrn_reflns_theta_min 3.19
_exptl_absorpt_coefficient_mu 0.315
_exptl_absorpt_correction_T_max 0.969
_exptl_absorpt_correction_T_min 0.809
_exptl_absorpt_correction_type multi-scan
_exptl_absorpt_process_details
;
(<i>ABSCOR</i>; Higashi, 1995)
;
_exptl_crystal_colour colorless
_exptl_crystal_density_diffrn 1.399
_exptl_crystal_density_method 'not measured'
_exptl_crystal_description block
_exptl_crystal_F_000 1048.00
_exptl_crystal_size_max 0.36
_exptl_crystal_size_mid 0.25
_exptl_crystal_size_min 0.10
_refine_diff_density_max 0.349
_refine_diff_density_min -0.283
_refine_ls_extinction_method none
_refine_ls_goodness_of_fit_ref 1.032
_refine_ls_hydrogen_treatment mixed
_refine_ls_matrix_type full
_refine_ls_number_parameters 312
_refine_ls_number_reflns 5404
_refine_ls_restrained_S_all 1.032
_refine_ls_R_factor_all 0.0366
_refine_ls_R_factor_gt 0.0304
_refine_ls_shift/su_max 0.001
_refine_ls_shift/su_mean 0.000
_refine_ls_structure_factor_coef Fsqd
_refine_ls_weighting_details 'calc w=1/[\s^2^(Fo^2^)+(0.0450P)^2^+0.8144P] where P=(Fo^2^+2Fc^2^)/3'
_refine_ls_weighting_scheme calc
_refine_ls_wR_factor_gt 0.0774
_refine_ls_wR_factor_ref 0.0803
_reflns_number_gt 4801
_reflns_number_total 5404
_reflns_threshold_expression I>2\s(I)
_cod_data_source_file zl2291.cif
_cod_data_source_block I
_cod_original_cell_volume 2371.07(17)
_cod_original_sg_symbol_H-M 'P 21/c'
_cod_original_formula_sum 'C23 H28 Cl2 N2 O6 '
_cod_database_code 2227144
_cod_database_fobs_code 2227144

loop_
_symmetry_equiv_pos_site_id
_symmetry_equiv_pos_as_xyz
1 +X,+Y,+Z
2 -X,1/2+Y,1/2-Z
3 -X,-Y,-Z
4 +X,1/2-Y,1/2+Z

loop_
_atom_site_type_symbol
_atom_site_label
_atom_site_fract_x
_atom_site_fract_y
_atom_site_fract_z
_atom_site_U_iso_or_equiv
_atom_site_adp_type
_atom_site_calc_flag
_atom_site_refinement_flags
_atom_site_occupancy
_atom_site_disorder_assembly
_atom_site_disorder_group
Cl Cl1 0.439729(18) 0.35812(3) 0.16174(2) 0.02351(8) Uani d . 1 . .
Cl Cl2 0.456436(18) 0.67256(3) 0.58413(2) 0.02689(9) Uani d . 1 . .
O O1 0.01868(5) 0.88588(8) 0.27920(6) 0.01579(17) Uani d . 1 . .
O O2 0.12915(5) 0.76812(8) 0.33753(6) 0.01682(17) Uani d . 1 . .
O O3 0.10538(5) 1.13611(8) 0.50629(6) 0.01916(18) Uani d . 1 . .
O O4 0.11331(5) 0.90909(8) 0.52121(6) 0.01844(18) Uani d . 1 . .
O O5 -0.03654(5) 0.85786(9) 0.08701(6) 0.01747(17) Uani d . 1 . .
H H5A -0.0194(10) 0.8553(16) 0.1434(13) 0.021 Uiso d . 1 . .
H H5B -0.0583(9) 0.7825(18) 0.0693(11) 0.021 Uiso d . 1 . .
O O6 -0.06079(6) 0.68283(9) 0.36504(7) 0.02034(18) Uani d . 1 . .
H H6A -0.0353(10) 0.7262(17) 0.3327(12) 0.024 Uiso d . 1 . .
H H6B -0.0720(9) 0.7440(17) 0.4024(12) 0.024 Uiso d . 1 . .
N N1 0.10896(6) 0.55243(10) 0.20825(7) 0.01391(19) Uani d . 1 . .
H H1A 0.1134 0.6328 0.2409 0.021 Uiso calc R 1 . .
H H1B 0.0613 0.5135 0.2079 0.021 Uiso calc R 1 . .
H H1C 0.1126 0.5684 0.1469 0.021 Uiso calc R 1 . .
N N2 0.09606(6) 0.61282(10) 0.50244(7) 0.0162(2) Uani d . 1 . .
H H2A 0.1111 0.6780 0.4650 0.024 Uiso calc R 1 . .
H H2B 0.0510 0.6400 0.5193 0.024 Uiso calc R 1 . .
H H2C 0.0869 0.5329 0.4693 0.024 Uiso calc R 1 . .
C C1 0.09030(7) 0.87682(11) 0.32604(7) 0.0126(2) Uani d . 1 . .
C C2 0.12851(6) 1.00848(11) 0.37329(8) 0.0127(2) Uani d . 1 . .
H H2 0.1016 1.0877 0.3352 0.015 Uiso calc R 1 . .
C C3 0.11362(6) 1.01818(11) 0.47553(8) 0.0136(2) Uani d . 1 . .
C C4 0.21663(7) 1.01807(11) 0.37713(8) 0.0138(2) Uani d . 1 . .
C C5 0.24195(7) 1.08640(12) 0.30411(8) 0.0173(2) Uani d . 1 . .
H H5 0.2040 1.1274 0.2534 0.021 Uiso calc R 1 . .
C C6 0.32227(8) 1.09505(13) 0.30482(10) 0.0225(3) Uani d . 1 . .
H H6 0.3387 1.1402 0.2541 0.027 Uiso calc R 1 . .
C C7 0.37820(7) 1.03784(13) 0.37942(10) 0.0238(3) Uani d . 1 . .
H H7 0.4330 1.0452 0.3806 0.029 Uiso calc R 1 . .
C C8 0.35360(7) 0.96960(13) 0.45254(9) 0.0227(3) Uani d . 1 . .
H H8 0.3918 0.9301 0.5037 0.027 Uiso calc R 1 . .
C C9 0.27344(7) 0.95889(12) 0.45108(9) 0.0188(2) Uani d . 1 . .
H H9 0.2572 0.9109 0.5008 0.023 Uiso calc R 1 . .
C C10 0.25586(7) 0.50774(12) 0.25364(8) 0.0152(2) Uani d . 1 . .
C C11 0.30228(7) 0.42829(12) 0.20729(8) 0.0170(2) Uani d . 1 . .
H H11 0.2804 0.3502 0.1715 0.020 Uiso calc R 1 . .
C C12 0.38073(7) 0.46418(12) 0.21377(8) 0.0171(2) Uani d . 1 . .
C C13 0.41351(7) 0.58019(12) 0.26201(9) 0.0195(2) Uani d . 1 . .
H H13 0.4672 0.6038 0.2655 0.023 Uiso calc R 1 . .
C C14 0.36614(7) 0.66165(13) 0.30541(9) 0.0215(3) Uani d . 1 . .
H H14 0.3874 0.7430 0.3374 0.026 Uiso calc R 1 . .
C C15 0.28821(7) 0.62547(12) 0.30251(9) 0.0188(2) Uani d . 1 . .
H H15 0.2569 0.6808 0.3338 0.023 Uiso calc R 1 . .
C C16 0.17387(7) 0.45831(12) 0.25573(9) 0.0175(2) Uani d . 1 . .
H H16A 0.1651 0.3681 0.2238 0.021 Uiso calc R 1 . .
H H16B 0.1710 0.4456 0.3233 0.021 Uiso calc R 1 . .
C C17 0.23541(7) 0.54046(12) 0.56655(8) 0.0163(2) Uani d . 1 . .
C C18 0.30291(7) 0.62186(12) 0.58334(8) 0.0175(2) Uani d . 1 . .
H H18 0.3022 0.7109 0.6094 0.021 Uiso calc R 1 . .
C C19 0.37141(7) 0.57119(13) 0.56150(9) 0.0197(2) Uani d . 1 . .
C C20 0.37432(8) 0.44271(13) 0.52259(9) 0.0227(3) Uani d . 1 . .
H H20 0.4216 0.4105 0.5074 0.027 Uiso calc R 1 . .
C C21 0.30677(8) 0.36155(13) 0.50613(9) 0.0227(3) Uani d . 1 . .
H H21 0.3077 0.2730 0.4794 0.027 Uiso calc R 1 . .
C C22 0.23794(7) 0.40932(12) 0.52858(9) 0.0191(2) Uani d . 1 . .
H H22 0.1923 0.3527 0.5181 0.023 Uiso calc R 1 . .
C C23 0.16042(7) 0.59252(12) 0.59052(8) 0.0176(2) Uani d . 1 . .
H H23A 0.1425 0.5264 0.6332 0.021 Uiso calc R 1 . .
H H23B 0.1715 0.6803 0.6253 0.021 Uiso calc R 1 . .

loop_
_atom_site_aniso_label
_atom_site_aniso_U_11
_atom_site_aniso_U_22
_atom_site_aniso_U_33
_atom_site_aniso_U_12
_atom_site_aniso_U_13
_atom_site_aniso_U_23
Cl1 0.01977(15) 0.02374(15) 0.02822(16) 0.00445(11) 0.00803(12) -0.00380(12)
Cl2 0.01780(15) 0.02676(17) 0.03560(18) -0.00173(11) 0.00518(13) 0.00059(13)
O1 0.0139(4) 0.0185(4) 0.0145(4) 0.0003(3) 0.0021(3) -0.0018(3)
O2 0.0175(4) 0.0127(4) 0.0199(4) 0.0010(3) 0.0035(3) -0.0034(3)
O3 0.0283(5) 0.0130(4) 0.0172(4) 0.0028(3) 0.0073(4) -0.0026(3)
O4 0.0290(5) 0.0124(4) 0.0146(4) -0.0008(3) 0.0065(3) 0.0003(3)
O5 0.0221(4) 0.0164(4) 0.0127(4) -0.0040(3) 0.0017(3) -0.0005(3)
O6 0.0251(5) 0.0176(4) 0.0199(4) -0.0012(3) 0.0084(4) -0.0022(3)
N1 0.0148(4) 0.0134(4) 0.0135(4) -0.0012(4) 0.0031(4) -0.0012(3)
N2 0.0158(5) 0.0133(5) 0.0197(5) 0.0012(4) 0.0043(4) 0.0015(4)
C1 0.0146(5) 0.0151(5) 0.0088(5) -0.0007(4) 0.0044(4) -0.0011(4)
C2 0.0157(5) 0.0101(5) 0.0119(5) 0.0011(4) 0.0027(4) 0.0003(4)
C3 0.0136(5) 0.0139(5) 0.0129(5) -0.0004(4) 0.0020(4) -0.0017(4)
C4 0.0162(5) 0.0100(5) 0.0149(5) -0.0005(4) 0.0028(4) -0.0031(4)
C5 0.0200(6) 0.0140(5) 0.0180(5) -0.0005(4) 0.0045(5) -0.0008(4)
C6 0.0238(6) 0.0185(6) 0.0286(6) -0.0024(5) 0.0127(5) -0.0013(5)
C7 0.0167(6) 0.0196(6) 0.0356(7) -0.0015(5) 0.0074(5) -0.0074(5)
C8 0.0193(6) 0.0204(6) 0.0252(6) 0.0036(5) -0.0016(5) -0.0021(5)
C9 0.0204(6) 0.0176(6) 0.0174(5) 0.0006(4) 0.0022(5) 0.0005(4)
C10 0.0147(5) 0.0146(5) 0.0153(5) 0.0004(4) 0.0012(4) 0.0030(4)
C11 0.0182(5) 0.0143(5) 0.0177(5) -0.0007(4) 0.0022(5) -0.0003(4)
C12 0.0172(5) 0.0162(5) 0.0177(5) 0.0036(4) 0.0038(4) 0.0015(4)
C13 0.0140(5) 0.0191(6) 0.0247(6) -0.0015(4) 0.0028(5) 0.0010(5)
C14 0.0200(6) 0.0166(6) 0.0265(6) -0.0024(4) 0.0027(5) -0.0042(5)
C15 0.0179(6) 0.0178(6) 0.0208(6) 0.0010(4) 0.0046(5) -0.0022(4)
C16 0.0159(5) 0.0152(5) 0.0210(6) -0.0002(4) 0.0036(5) 0.0039(4)
C17 0.0181(5) 0.0166(5) 0.0134(5) 0.0041(4) 0.0023(4) 0.0027(4)
C18 0.0197(6) 0.0154(5) 0.0168(5) 0.0024(4) 0.0028(5) 0.0009(4)
C19 0.0174(5) 0.0212(6) 0.0192(6) 0.0007(5) 0.0014(5) 0.0040(5)
C20 0.0201(6) 0.0243(6) 0.0237(6) 0.0072(5) 0.0053(5) 0.0009(5)
C21 0.0262(6) 0.0172(6) 0.0231(6) 0.0052(5) 0.0025(5) -0.0024(5)
C22 0.0194(6) 0.0165(5) 0.0196(6) 0.0007(4) 0.0007(5) 0.0003(4)
C23 0.0182(5) 0.0175(5) 0.0165(5) 0.0018(4) 0.0031(5) -0.0006(4)

loop_
_atom_type_symbol
_atom_type_description
_atom_type_scat_dispersion_real
_atom_type_scat_dispersion_imag
_atom_type_scat_source
C C 0.0033 0.0016 'International Tables Vol C Tables 4.2.6.8 and 6.1.1.4'
H H 0.0000 0.0000 'International Tables Vol C Tables 4.2.6.8 and 6.1.1.4'
O O 0.0106 0.0060 'International Tables Vol C Tables 4.2.6.8 and 6.1.1.4'
N N 0.0061 0.0033 'International Tables Vol C Tables 4.2.6.8 and 6.1.1.4'
Cl Cl 0.1484 0.1585 'International Tables Vol C Tables 4.2.6.8 and 6.1.1.4'

loop_
_geom_angle_atom_site_label_1
_geom_angle_atom_site_label_2
_geom_angle_atom_site_label_3
_geom_angle_site_symmetry_1
_geom_angle_site_symmetry_3
_geom_angle
_geom_angle_publ_flag
H5A O5 H5B . . 108.4(15) ?
H6A O6 H6B . . 102.7(15) ?
C16 N1 H1A . . 109.5 ?
C16 N1 H1B . . 109.5 ?
H1A N1 H1B . . 109.5 ?
C16 N1 H1C . . 109.5 ?
H1A N1 H1C . . 109.5 ?
H1B N1 H1C . . 109.5 ?
C23 N2 H2A . . 109.5 ?
C23 N2 H2B . . 109.5 ?
H2A N2 H2B . . 109.5 ?
C23 N2 H2C . . 109.5 ?
H2A N2 H2C . . 109.5 ?
H2B N2 H2C . . 109.5 ?
O2 C1 O1 . . 124.07(10) ?
O2 C1 C2 . . 119.50(10) ?
O1 C1 C2 . . 116.40(9) ?
C4 C2 C1 . . 113.34(9) ?
C4 C2 C3 . . 110.39(9) ?
C1 C2 C3 . . 108.67(9) ?
C4 C2 H2 . . 108.1 ?
C1 C2 H2 . . 108.1 ?
C3 C2 H2 . . 108.1 ?
O4 C3 O3 . . 125.78(10) ?
O4 C3 C2 . . 117.67(9) ?
O3 C3 C2 . . 116.51(10) ?
C9 C4 C5 . . 118.66(11) ?
C9 C4 C2 . . 121.95(10) ?
C5 C4 C2 . . 119.39(10) ?
C6 C5 C4 . . 120.74(11) ?
C6 C5 H5 . . 119.6 ?
C4 C5 H5 . . 119.6 ?
C7 C6 C5 . . 120.08(12) ?
C7 C6 H6 . . 120.0 ?
C5 C6 H6 . . 120.0 ?
C6 C7 C8 . . 119.63(12) ?
C6 C7 H7 . . 120.2 ?
C8 C7 H7 . . 120.2 ?
C9 C8 C7 . . 120.34(12) ?
C9 C8 H8 . . 119.8 ?
C7 C8 H8 . . 119.8 ?
C8 C9 C4 . . 120.53(11) ?
C8 C9 H9 . . 119.7 ?
C4 C9 H9 . . 119.7 ?
C11 C10 C15 . . 119.37(11) ?
C11 C10 C16 . . 118.79(10) ?
C15 C10 C16 . . 121.68(11) ?
C12 C11 C10 . . 119.51(11) ?
C12 C11 H11 . . 120.2 ?
C10 C11 H11 . . 120.2 ?
C13 C12 C11 . . 121.67(11) ?
C13 C12 Cl1 . . 119.33(9) ?
C11 C12 Cl1 . . 118.99(9) ?
C12 C13 C14 . . 118.56(11) ?
C12 C13 H13 . . 120.7 ?
C14 C13 H13 . . 120.7 ?
C15 C14 C13 . . 120.81(11) ?
C15 C14 H14 . . 119.6 ?
C13 C14 H14 . . 119.6 ?
C14 C15 C10 . . 120.02(11) ?
C14 C15 H15 . . 120.0 ?
C10 C15 H15 . . 120.0 ?
N1 C16 C10 . . 114.08(9) ?
N1 C16 H16A . . 108.7 ?
C10 C16 H16A . . 108.7 ?
N1 C16 H16B . . 108.7 ?
C10 C16 H16B . . 108.7 ?
H16A C16 H16B . . 107.6 ?
C18 C17 C22 . . 119.48(11) ?
C18 C17 C23 . . 120.18(11) ?
C22 C17 C23 . . 120.33(11) ?
C19 C18 C17 . . 119.10(11) ?
C19 C18 H18 . . 120.4 ?
C17 C18 H18 . . 120.4 ?
C20 C19 C18 . . 121.97(12) ?
C20 C19 Cl2 . . 118.99(10) ?
C18 C19 Cl2 . . 119.04(10) ?
C19 C20 C21 . . 118.74(11) ?
C19 C20 H20 . . 120.6 ?
C21 C20 H20 . . 120.6 ?
C22 C21 C20 . . 120.31(12) ?
C22 C21 H21 . . 119.8 ?
C20 C21 H21 . . 119.8 ?
C21 C22 C17 . . 120.38(11) ?
C21 C22 H22 . . 119.8 ?
C17 C22 H22 . . 119.8 ?
N2 C23 C17 . . 111.54(9) ?
N2 C23 H23A . . 109.3 ?
C17 C23 H23A . . 109.3 ?
N2 C23 H23B . . 109.3 ?
C17 C23 H23B . . 109.3 ?
H23A C23 H23B . . 108.0 ?

loop_
_geom_bond_atom_site_label_1
_geom_bond_atom_site_label_2
_geom_bond_site_symmetry_2
_geom_bond_distance
_geom_bond_publ_flag
Cl1 C12 . 1.7427(12) ?
Cl2 C19 . 1.7448(13) ?
O1 C1 . 1.2714(14) ?
O2 C1 . 1.2501(14) ?
O3 C3 . 1.2559(14) ?
O4 C3 . 1.2538(14) ?
O5 H5A . 0.795(18) ?
O5 H5B . 0.840(18) ?
O6 H6A . 0.828(18) ?
O6 H6B . 0.855(17) ?
N1 C16 . 1.4921(14) ?
N1 H1A . 0.9100 ?
N1 H1B . 0.9100 ?
N1 H1C . 0.9100 ?
N2 C23 . 1.4935(15) ?
N2 H2A . 0.9100 ?
N2 H2B . 0.9100 ?
N2 H2C . 0.9100 ?
C1 C2 . 1.5338(15) ?
C2 C4 . 1.5199(15) ?
C2 C3 . 1.5503(15) ?
C2 H2 . 1.0000 ?
C4 C9 . 1.3960(16) ?
C4 C5 . 1.3969(16) ?
C5 C6 . 1.3937(17) ?
C5 H5 . 0.9500 ?
C6 C7 . 1.3858(19) ?
C6 H6 . 0.9500 ?
C7 C8 . 1.3916(19) ?
C7 H7 . 0.9500 ?
C8 C9 . 1.3899(17) ?
C8 H8 . 0.9500 ?
C9 H9 . 0.9500 ?
C10 C11 . 1.3941(16) ?
C10 C15 . 1.3975(16) ?
C10 C16 . 1.5095(16) ?
C11 C12 . 1.3878(16) ?
C11 H11 . 0.9500 ?
C12 C13 . 1.3822(17) ?
C13 C14 . 1.3914(18) ?
C13 H13 . 0.9500 ?
C14 C15 . 1.3888(17) ?
C14 H14 . 0.9500 ?
C15 H15 . 0.9500 ?
C16 H16A . 0.9900 ?
C16 H16B . 0.9900 ?
C17 C18 . 1.3906(17) ?
C17 C22 . 1.3994(16) ?
C17 C23 . 1.5092(16) ?
C18 C19 . 1.3889(17) ?
C18 H18 . 0.9500 ?
C19 C20 . 1.3818(18) ?
C20 C21 . 1.3901(19) ?
C20 H20 . 0.9500 ?
C21 C22 . 1.3880(18) ?
C21 H21 . 0.9500 ?
C22 H22 . 0.9500 ?
C23 H23A . 0.9900 ?
C23 H23B . 0.9900 ?

loop_
_geom_hbond_atom_site_label_D
_geom_hbond_atom_site_label_H
_geom_hbond_atom_site_label_A
_geom_hbond_site_symmetry_A
_geom_hbond_distance_DH
_geom_hbond_distance_HA
_geom_hbond_distance_DA
_geom_hbond_angle_DHA
_geom_hbond_publ_flag
N1 H1A O2 . 0.91 1.89 2.7789(13) 165 y
N1 H1B O1 2_545 0.91 1.91 2.7891(14) 163 y
N1 H1C O4 4_564 0.91 1.82 2.7286(13) 175 y
N2 H2A O2 . 0.91 2.12 2.9783(13) 157 y
N2 H2A O4 . 0.91 2.40 2.9220(13) 117 y
N2 H2B O5 4_565 0.91 1.98 2.8530(14) 159 y
N2 H2C O5 2_545 0.91 2.01 2.8863(13) 162 y
O5 H5A O1 . 0.795(18) 1.931(18) 2.7158(12) 169.2(16) y
O5 H5B O3 2_545 0.841(17) 1.868(17) 2.6818(12) 162.6(15) y
O6 H6A O1 . 0.828(17) 2.060(17) 2.8559(13) 161.0(16) y
O6 H6B O3 3_576 0.856(17) 1.945(17) 2.7948(13) 172.3(16) y
C9 H9 O4 . 0.95 2.58 3.2035(15) 123 y
C15 H15 O2 . 0.95 2.39 3.2341(15) 148 y
C22 H22 O3 1_545 0.95 2.58 3.4936(15) 160 y
C23 H23A O6 3_566 0.99 2.49 3.3424(15) 144 y

loop_
_geom_torsion_atom_site_label_1
_geom_torsion_atom_site_label_2
_geom_torsion_atom_site_label_3
_geom_torsion_atom_site_label_4
_geom_torsion_site_symmetry_1
_geom_torsion_site_symmetry_2
_geom_torsion_site_symmetry_3
_geom_torsion_site_symmetry_4
_geom_torsion
_geom_torsion_publ_flag
O2 C1 C2 C4 . . . . 35.03(14) ?
O1 C1 C2 C4 . . . . -147.07(10) ?
O2 C1 C2 C3 . . . . -88.10(12) ?
O1 C1 C2 C3 . . . . 89.81(11) ?
C4 C2 C3 O4 . . . . -89.86(12) ?
C1 C2 C3 O4 . . . . 35.02(13) ?
C4 C2 C3 O3 . . . . 87.97(12) ?
C1 C2 C3 O3 . . . . -147.15(10) ?
C1 C2 C4 C9 . . . . -85.18(13) ?
C3 C2 C4 C9 . . . . 36.99(14) ?
C1 C2 C4 C5 . . . . 93.96(12) ?
C3 C2 C4 C5 . . . . -143.87(10) ?
C9 C4 C5 C6 . . . . 0.20(17) ?
C2 C4 C5 C6 . . . . -178.97(10) ?
C4 C5 C6 C7 . . . . -1.26(18) ?
C5 C6 C7 C8 . . . . 1.21(19) ?
C6 C7 C8 C9 . . . . -0.12(19) ?
C7 C8 C9 C4 . . . . -0.95(18) ?
C5 C4 C9 C8 . . . . 0.90(17) ?
C2 C4 C9 C8 . . . . -179.95(11) ?
C15 C10 C11 C12 . . . . 2.67(17) ?
C16 C10 C11 C12 . . . . -172.85(10) ?
C10 C11 C12 C13 . . . . -2.61(18) ?
C10 C11 C12 Cl1 . . . . 176.06(9) ?
C11 C12 C13 C14 . . . . 0.44(18) ?
Cl1 C12 C13 C14 . . . . -178.22(10) ?
C12 C13 C14 C15 . . . . 1.64(19) ?
C13 C14 C15 C10 . . . . -1.55(19) ?
C11 C10 C15 C14 . . . . -0.64(18) ?
C16 C10 C15 C14 . . . . 174.74(11) ?
C11 C10 C16 N1 . . . . -119.05(12) ?
C15 C10 C16 N1 . . . . 65.55(14) ?
C22 C17 C18 C19 . . . . 0.32(17) ?
C23 C17 C18 C19 . . . . 179.41(10) ?
C17 C18 C19 C20 . . . . 0.70(18) ?
C17 C18 C19 Cl2 . . . . -179.13(9) ?
C18 C19 C20 C21 . . . . -0.84(19) ?
Cl2 C19 C20 C21 . . . . 178.99(10) ?
C19 C20 C21 C22 . . . . -0.04(19) ?
C20 C21 C22 C17 . . . . 1.05(19) ?
C18 C17 C22 C21 . . . . -1.18(18) ?
C23 C17 C22 C21 . . . . 179.73(11) ?
C18 C17 C23 N2 . . . . 113.48(12) ?
C22 C17 C23 N2 . . . . -67.43(14) ?

loop_
_cod_related_entry_id
_cod_related_entry_database
_cod_related_entry_code
1 ChemSpider 30656174
